data_4506042
loop_
_publ_author_name
'Singh, Devendra'
'Baruah, Jubaraj B.'

_publ_section_title
;
 Metal(II) Complexes Derived from Conformation Flexible Cyclic Imide
 Tethered Carboxylic Acids: Syntheses, Supramolecular Structures, and
 Molecular Properties
;
_journal_issue 4
_journal_name_full 'Crystal Growth &amp; Design'
_journal_page_first 2109
_journal_paper_doi 10.1021/cg300113f
_journal_volume 12
_journal_year 2012
_chemical_formula_sum 'C42 H46 N4 O10 Zn'
_chemical_formula_weight 832.20
_chemical_name_systematic
; 
 ? 
;
_space_group_IT_number 2
_symmetry_cell_setting triclinic
_symmetry_space_group_name_Hall '-P 1'
_symmetry_space_group_name_H-M 'P -1'
_atom_sites_solution_hydrogens geom
_atom_sites_solution_primary direct
_atom_sites_solution_secondary difmap
_audit_creation_method SHELXL-97
_cell_angle_alpha 112.077(2)
_cell_angle_beta 94.582(2)
_cell_angle_gamma 100.6590(10)
_cell_formula_units_Z 1
_cell_length_a 5.47840(10)
_cell_length_b 13.0745(4)
_cell_length_c 15.1085(6)
_cell_measurement_reflns_used 8026
_cell_measurement_temperature 296(2)
_cell_measurement_theta_max 0.882
_cell_measurement_theta_min 0.840
_cell_volume 972.18(5)
_computing_cell_refinement 'Bruker SMART'
_computing_data_collection 'Bruker SMART'
_computing_data_reduction 'Bruker SAINT'
_computing_molecular_graphics 'Bruker SHELXTL'
_computing_publication_material 'Bruker SHELXTL'
_computing_structure_refinement 'SHELXL-97 (Sheldrick, 1997)'
_computing_structure_solution 'SHELXS-97 (Sheldrick, 1990)'
_diffrn_ambient_temperature 296(2)
_diffrn_measured_fraction_theta_full 0.989
_diffrn_measured_fraction_theta_max 0.989
_diffrn_measurement_device_type 'CCD area detector'
_diffrn_measurement_method 'phi and omega scans'
_diffrn_radiation_monochromator graphite
_diffrn_radiation_source 'fine-focus sealed tube'
_diffrn_radiation_type MoK\a
_diffrn_radiation_wavelength 0.71073
_diffrn_reflns_av_R_equivalents 0.0747
_diffrn_reflns_av_sigmaI/netI 0.0398
_diffrn_reflns_limit_h_max 6
_diffrn_reflns_limit_h_min -6
_diffrn_reflns_limit_k_max 15
_diffrn_reflns_limit_k_min -15
_diffrn_reflns_limit_l_max 17
_diffrn_reflns_limit_l_min -17
_diffrn_reflns_number 14419
_diffrn_reflns_theta_full 25.00
_diffrn_reflns_theta_max 25.00
_diffrn_reflns_theta_min 1.47
_exptl_absorpt_coefficient_mu 0.697
_exptl_absorpt_correction_type none
_exptl_crystal_colour colorless
_exptl_crystal_density_diffrn 1.421
_exptl_crystal_density_method 'not measured'
_exptl_crystal_description blocks
_exptl_crystal_F_000 436
_exptl_crystal_size_max 0.25
_exptl_crystal_size_mid 0.22
_exptl_crystal_size_min 0.18
_refine_diff_density_max 0.251
_refine_diff_density_min -0.409
_refine_diff_density_rms 0.058
_refine_ls_extinction_method none
_refine_ls_goodness_of_fit_ref 1.078
_refine_ls_hydrogen_treatment mixed
_refine_ls_matrix_type full
_refine_ls_number_parameters 263
_refine_ls_number_reflns 3398
_refine_ls_number_restraints 0
_refine_ls_restrained_S_all 1.078
_refine_ls_R_factor_all 0.0335
_refine_ls_R_factor_gt 0.0304
_refine_ls_shift/su_max 0.000
_refine_ls_shift/su_mean 0.000
_refine_ls_structure_factor_coef Fsqd
_refine_ls_weighting_details 'calc w=1/[\s^2^(Fo^2^)+(0.0423P)^2^+0.1295P] where P=(Fo^2^+2Fc^2^)/3'
_refine_ls_weighting_scheme calc
_refine_ls_wR_factor_gt 0.0813
_refine_ls_wR_factor_ref 0.0831
_reflns_number_gt 3094
_reflns_number_total 3398
_reflns_threshold_expression >2sigma(I)
_cod_data_source_file cg300113f_si_004.cif
_cod_data_source_block 1
_cod_depositor_comments
;
The following automatic conversions were performed:

'_symmetry_cell_setting' value 'Triclinic' changed to 'triclinic'
according to /home/saulius/struct/CIF-dictionaries/cif_core.dic
dictionary named 'cif_core.dic' version 2.4.1 from 2010-06-29.

Automatic conversion script
Id: cif_fix_values 1715 2011-07-08 13:25:40Z adriana 
;
_cod_original_sg_symbol_H-M P-1
_cod_database_code 4506042

loop_
_symmetry_equiv_pos_as_xyz
'x, y, z'
'-x, -y, -z'

loop_
_atom_site_label
_atom_site_type_symbol
_atom_site_fract_x
_atom_site_fract_y
_atom_site_fract_z
_atom_site_U_iso_or_equiv
_atom_site_adp_type
_atom_site_occupancy
_atom_site_symmetry_multiplicity
_atom_site_calc_flag
_atom_site_refinement_flags
Zn1 Zn 0.0000 1.0000 0.0000 0.02885(12) Uani 1 2 d S
O3 O 0.8617(3) 0.57983(13) 0.28659(11) 0.0573(4) Uani 1 1 d .
O4 O 0.2738(3) 0.66726(12) 0.48339(10) 0.0509(4) Uani 1 1 d .
O1 O 0.2516(2) 0.98349(10) 0.10366(8) 0.0304(3) Uani 1 1 d .
O2 O 0.0093(2) 0.99060(13) 0.21640(10) 0.0472(4) Uani 1 1 d .
O5 O 0.2432(2) 0.94863(11) -0.10062(9) 0.0340(3) Uani 1 1 d .
H5A H 0.1778 0.9620 -0.1483 0.051 Uiso 1 1 d R
N1 N 0.5949(3) 0.65239(13) 0.39257(11) 0.0364(4) Uani 1 1 d .
N2 N -0.1739(3) 0.81353(13) -0.04170(10) 0.0335(3) Uani 1 1 d .
C9 C 0.5638(5) 0.34891(18) 0.28225(16) 0.0528(6) Uani 1 1 d .
H9 H 0.6893 0.3322 0.2448 0.063 Uiso 1 1 calc R
C10 C 0.3914(5) 0.2646(2) 0.29211(17) 0.0621(7) Uani 1 1 d .
H10 H 0.4001 0.1895 0.2604 0.075 Uiso 1 1 calc R
C11 C 0.2055(5) 0.2890(2) 0.34804(17) 0.0598(7) Uani 1 1 d .
H11 H 0.0906 0.2299 0.3527 0.072 Uiso 1 1 calc R
C12 C 0.1866(4) 0.40013(19) 0.39753(16) 0.0505(5) Uani 1 1 d .
H12 H 0.0630 0.4169 0.4359 0.061 Uiso 1 1 calc R
C13 C 0.3593(4) 0.48451(16) 0.38722(13) 0.0391(4) Uani 1 1 d .
C8 C 0.5433(4) 0.45952(17) 0.33015(13) 0.0398(5) Uani 1 1 d .
C7 C 0.6926(4) 0.56618(17) 0.33086(14) 0.0395(4) Uani 1 1 d .
C14 C 0.3919(4) 0.61022(17) 0.42920(13) 0.0377(4) Uani 1 1 d .
C6 C 0.6874(4) 0.77235(16) 0.41266(14) 0.0390(4) Uani 1 1 d .
H6A H 0.8474 0.7824 0.3901 0.047 Uiso 1 1 calc R
H6B H 0.7169 0.8156 0.4821 0.047 Uiso 1 1 calc R
C5 C 0.5065(3) 0.81991(15) 0.36496(12) 0.0316(4) Uani 1 1 d .
H5 H 0.3567 0.8216 0.3963 0.038 Uiso 1 1 calc R
C4 C 0.4228(4) 0.74748(16) 0.25678(13) 0.0376(4) Uani 1 1 d .
H4B H 0.5696 0.7413 0.2249 0.045 Uiso 1 1 calc R
H4A H 0.3350 0.6717 0.2475 0.045 Uiso 1 1 calc R
C3 C 0.2494(3) 0.79976(15) 0.21128(13) 0.0361(4) Uani 1 1 d .
H3A H 0.0963 0.8000 0.2394 0.043 Uiso 1 1 calc R
H3B H 0.2033 0.7538 0.1423 0.043 Uiso 1 1 calc R
C2 C 0.3762(3) 0.92101(15) 0.22729(12) 0.0312(4) Uani 1 1 d .
H2 H 0.5267 0.9190 0.1963 0.037 Uiso 1 1 calc R
C16 C 0.4581(4) 0.99354(15) 0.33572(13) 0.0378(4) Uani 1 1 d .
H16A H 0.5454 1.0695 0.3453 0.045 Uiso 1 1 calc R
H16B H 0.3107 0.9992 0.3672 0.045 Uiso 1 1 calc R
C15 C 0.6316(3) 0.94123(15) 0.38127(13) 0.0353(4) Uani 1 1 d .
H15A H 0.7851 0.9415 0.3534 0.042 Uiso 1 1 calc R
H15B H 0.6768 0.9870 0.4503 0.042 Uiso 1 1 calc R
C1 C 0.1986(3) 0.96914(15) 0.18000(12) 0.0309(4) Uani 1 1 d .
C19 C -0.3410(4) 0.58541(18) -0.07800(16) 0.0538(6) Uani 1 1 d .
H19 H -0.3961 0.5092 -0.0894 0.065 Uiso 1 1 calc R
C18 C -0.1309(4) 0.62200(18) -0.11080(17) 0.0533(6) Uani 1 1 d .
H18 H -0.0415 0.5708 -0.1460 0.064 Uiso 1 1 calc R
C17 C -0.0534(4) 0.73583(17) -0.09100(15) 0.0449(5) Uani 1 1 d .
H17 H 0.0908 0.7599 -0.1132 0.054 Uiso 1 1 calc R
C21 C -0.3804(4) 0.77601(17) -0.01137(14) 0.0439(5) Uani 1 1 d .
H21 H -0.4690 0.8283 0.0225 0.053 Uiso 1 1 calc R
C20 C -0.4688(4) 0.66404(19) -0.02769(17) 0.0565(6) Uani 1 1 d .
H20 H -0.6135 0.6417 -0.0050 0.068 Uiso 1 1 calc R
H5B H 0.394(4) 0.9668(19) -0.0961(15) 0.051(7) Uiso 1 1 d .

loop_
_atom_site_aniso_label
_atom_site_aniso_U_11
_atom_site_aniso_U_22
_atom_site_aniso_U_33
_atom_site_aniso_U_23
_atom_site_aniso_U_13
_atom_site_aniso_U_12
Zn1 0.02569(17) 0.03687(19) 0.03021(18) 0.01711(13) 0.00940(11) 0.01187(12)
O3 0.0585(10) 0.0619(10) 0.0630(10) 0.0288(8) 0.0304(8) 0.0242(8)
O4 0.0598(9) 0.0510(9) 0.0501(9) 0.0214(7) 0.0254(7) 0.0224(7)
O1 0.0263(6) 0.0419(7) 0.0307(6) 0.0210(6) 0.0082(5) 0.0105(5)
O2 0.0358(7) 0.0806(11) 0.0479(8) 0.0413(8) 0.0216(6) 0.0275(7)
O5 0.0276(7) 0.0451(8) 0.0375(7) 0.0223(6) 0.0124(5) 0.0121(6)
N1 0.0435(9) 0.0351(9) 0.0395(9) 0.0211(7) 0.0120(7) 0.0150(7)
N2 0.0315(8) 0.0373(9) 0.0329(8) 0.0139(7) 0.0070(6) 0.0104(7)
C9 0.0701(15) 0.0437(13) 0.0463(12) 0.0152(10) 0.0057(10) 0.0246(11)
C10 0.0906(19) 0.0371(13) 0.0531(14) 0.0147(11) -0.0058(13) 0.0163(12)
C11 0.0753(17) 0.0415(13) 0.0586(15) 0.0270(11) -0.0088(13) -0.0027(12)
C12 0.0547(13) 0.0521(14) 0.0483(12) 0.0282(11) 0.0037(10) 0.0058(10)
C13 0.0473(12) 0.0388(11) 0.0350(10) 0.0192(9) 0.0025(8) 0.0108(9)
C8 0.0484(12) 0.0401(11) 0.0353(10) 0.0170(9) 0.0037(8) 0.0175(9)
C7 0.0430(11) 0.0456(12) 0.0383(11) 0.0215(9) 0.0098(8) 0.0185(9)
C14 0.0439(11) 0.0428(11) 0.0337(10) 0.0209(9) 0.0077(8) 0.0142(9)
C6 0.0438(11) 0.0378(11) 0.0405(11) 0.0215(9) 0.0049(8) 0.0099(9)
C5 0.0342(10) 0.0336(10) 0.0322(9) 0.0166(8) 0.0092(7) 0.0112(8)
C4 0.0445(11) 0.0316(10) 0.0371(10) 0.0142(8) 0.0041(8) 0.0098(8)
C3 0.0373(10) 0.0358(10) 0.0332(10) 0.0128(8) 0.0026(8) 0.0072(8)
C2 0.0283(9) 0.0416(10) 0.0326(9) 0.0220(8) 0.0106(7) 0.0111(8)
C16 0.0451(11) 0.0297(10) 0.0385(11) 0.0153(8) 0.0010(8) 0.0072(8)
C15 0.0412(10) 0.0339(10) 0.0304(10) 0.0141(8) 0.0012(7) 0.0068(8)
C1 0.0279(9) 0.0333(10) 0.0334(10) 0.0167(8) 0.0046(7) 0.0048(7)
C19 0.0675(15) 0.0369(12) 0.0580(14) 0.0204(11) 0.0145(11) 0.0094(10)
C18 0.0586(14) 0.0406(12) 0.0634(14) 0.0171(11) 0.0187(11) 0.0219(10)
C17 0.0433(12) 0.0423(12) 0.0552(13) 0.0204(10) 0.0198(9) 0.0170(9)
C21 0.0448(12) 0.0395(11) 0.0462(11) 0.0139(9) 0.0181(9) 0.0089(9)
C20 0.0616(15) 0.0469(13) 0.0615(14) 0.0220(11) 0.0284(11) 0.0050(11)

loop_
_atom_type_symbol
_atom_type_description
_atom_type_scat_dispersion_real
_atom_type_scat_dispersion_imag
_atom_type_scat_source
C C 0.0033 0.0016 'International Tables Vol C Tables 4.2.6.8 and 6.1.1.4'
H H 0.0000 0.0000 'International Tables Vol C Tables 4.2.6.8 and 6.1.1.4'
N N 0.0061 0.0033 'International Tables Vol C Tables 4.2.6.8 and 6.1.1.4'
O O 0.0106 0.0060 'International Tables Vol C Tables 4.2.6.8 and 6.1.1.4'
Zn Zn 0.2839 1.4301 'International Tables Vol C Tables 4.2.6.8 and 6.1.1.4'

loop_
_geom_angle_atom_site_label_1
_geom_angle_atom_site_label_2
_geom_angle_atom_site_label_3
_geom_angle
_geom_angle_site_symmetry_1
_geom_angle_site_symmetry_3
O1 Zn1 O1 180.00(6) 2_575 .
O1 Zn1 O5 91.26(5) 2_575 .
O1 Zn1 O5 88.74(5) . .
O1 Zn1 O5 88.74(5) 2_575 2_575
O1 Zn1 O5 91.26(5) . 2_575
O5 Zn1 O5 180.0 . 2_575
O1 Zn1 N2 85.40(5) 2_575 2_575
O1 Zn1 N2 94.60(5) . 2_575
O5 Zn1 N2 92.49(5) . 2_575
O5 Zn1 N2 87.51(5) 2_575 2_575
O1 Zn1 N2 94.60(5) 2_575 .
O1 Zn1 N2 85.40(5) . .
O5 Zn1 N2 87.51(5) . .
O5 Zn1 N2 92.49(5) 2_575 .
N2 Zn1 N2 180.00(8) 2_575 .
C1 O1 Zn1 126.30(11) . .
Zn1 O5 H5A 101.5 . .
Zn1 O5 H5B 131.7(16) . .
H5A O5 H5B 107.1 . .
C7 N1 C14 112.14(16) . .
C7 N1 C6 123.64(16) . .
C14 N1 C6 124.17(16) . .
C21 N2 C17 116.60(17) . .
C21 N2 Zn1 123.55(12) . .
C17 N2 Zn1 119.49(13) . .
C10 C9 C8 117.4(2) . .
C10 C9 H9 121.3 . .
C8 C9 H9 121.3 . .
C9 C10 C11 121.5(2) . .
C9 C10 H10 119.2 . .
C11 C10 H10 119.2 . .
C10 C11 C12 121.3(2) . .
C10 C11 H11 119.4 . .
C12 C11 H11 119.4 . .
C13 C12 C11 117.1(2) . .
C13 C12 H12 121.5 . .
C11 C12 H12 121.5 . .
C12 C13 C8 121.41(19) . .
C12 C13 C14 130.89(19) . .
C8 C13 C14 107.70(17) . .
C9 C8 C13 121.3(2) . .
C9 C8 C7 129.9(2) . .
C13 C8 C7 108.79(17) . .
O3 C7 N1 125.16(19) . .
O3 C7 C8 129.08(19) . .
N1 C7 C8 105.74(16) . .
O4 C14 N1 125.04(18) . .
O4 C14 C13 129.37(19) . .
N1 C14 C13 105.59(16) . .
N1 C6 C5 113.51(15) . .
N1 C6 H6A 108.9 . .
C5 C6 H6A 108.9 . .
N1 C6 H6B 108.9 . .
C5 C6 H6B 108.9 . .
H6A C6 H6B 107.7 . .
C15 C5 C4 110.19(14) . .
C15 C5 C6 109.36(14) . .
C4 C5 C6 112.46(15) . .
C15 C5 H5 108.2 . .
C4 C5 H5 108.2 . .
C6 C5 H5 108.2 . .
C3 C4 C5 110.83(14) . .
C3 C4 H4B 109.5 . .
C5 C4 H4B 109.5 . .
C3 C4 H4A 109.5 . .
C5 C4 H4A 109.5 . .
H4B C4 H4A 108.1 . .
C4 C3 C2 111.43(14) . .
C4 C3 H3A 109.3 . .
C2 C3 H3A 109.3 . .
C4 C3 H3B 109.3 . .
C2 C3 H3B 109.3 . .
H3A C3 H3B 108.0 . .
C1 C2 C3 109.65(14) . .
C1 C2 C16 112.02(14) . .
C3 C2 C16 109.91(14) . .
C1 C2 H2 108.4 . .
C3 C2 H2 108.4 . .
C16 C2 H2 108.4 . .
C15 C16 C2 110.58(14) . .
C15 C16 H16A 109.5 . .
C2 C16 H16A 109.5 . .
C15 C16 H16B 109.5 . .
C2 C16 H16B 109.5 . .
H16A C16 H16B 108.1 . .
C5 C15 C16 111.65(14) . .
C5 C15 H15A 109.3 . .
C16 C15 H15A 109.3 . .
C5 C15 H15B 109.3 . .
C16 C15 H15B 109.3 . .
H15A C15 H15B 108.0 . .
O2 C1 O1 123.88(16) . .
O2 C1 C2 118.29(15) . .
O1 C1 C2 117.83(15) . .
C18 C19 C20 118.3(2) . .
C18 C19 H19 120.8 . .
C20 C19 H19 120.8 . .
C19 C18 C17 119.0(2) . .
C19 C18 H18 120.5 . .
C17 C18 H18 120.5 . .
N2 C17 C18 123.57(19) . .
N2 C17 H17 118.2 . .
C18 C17 H17 118.2 . .
N2 C21 C20 123.29(19) . .
N2 C21 H21 118.4 . .
C20 C21 H21 118.4 . .
C21 C20 C19 119.2(2) . .
C21 C20 H20 120.4 . .
C19 C20 H20 120.4 . .

loop_
_geom_bond_atom_site_label_1
_geom_bond_atom_site_label_2
_geom_bond_distance
_geom_bond_site_symmetry_2
Zn1 O1 2.1019(11) 2_575
Zn1 O1 2.1019(11) .
Zn1 O5 2.1036(12) .
Zn1 O5 2.1036(12) 2_575
Zn1 N2 2.2669(15) 2_575
Zn1 N2 2.2669(15) .
O3 C7 1.210(2) .
O4 C14 1.204(2) .
O1 C1 1.283(2) .
O2 C1 1.241(2) .
O5 H5A 0.8683 .
O5 H5B 0.81(2) .
N1 C7 1.393(2) .
N1 C14 1.396(2) .
N1 C6 1.460(2) .
N2 C21 1.333(2) .
N2 C17 1.334(2) .
C9 C10 1.375(3) .
C9 C8 1.384(3) .
C9 H9 0.9300 .
C10 C11 1.381(4) .
C10 H10 0.9300 .
C11 C12 1.390(3) .
C11 H11 0.9300 .
C12 C13 1.379(3) .
C12 H12 0.9300 .
C13 C8 1.384(3) .
C13 C14 1.492(3) .
C8 C7 1.476(3) .
C6 C5 1.529(2) .
C6 H6A 0.9700 .
C6 H6B 0.9700 .
C5 C15 1.524(3) .
C5 C4 1.528(3) .
C5 H5 0.9800 .
C4 C3 1.527(2) .
C4 H4B 0.9700 .
C4 H4A 0.9700 .
C3 C2 1.527(2) .
C3 H3A 0.9700 .
C3 H3B 0.9700 .
C2 C1 1.519(2) .
C2 C16 1.530(2) .
C2 H2 0.9800 .
C16 C15 1.528(2) .
C16 H16A 0.9700 .
C16 H16B 0.9700 .
C15 H15A 0.9700 .
C15 H15B 0.9700 .
C19 C18 1.366(3) .
C19 C20 1.374(3) .
C19 H19 0.9300 .
C18 C17 1.377(3) .
C18 H18 0.9300 .
C17 H17 0.9300 .
C21 C20 1.373(3) .
C21 H21 0.9300 .
C20 H20 0.9300 .
